data_2243768
loop_
_publ_author_name
'Harish Chinthal, Chayanna'
'Yathirajan, Hemmige S.'
'Manju, Nagaraja'
'Kalluraya, Balakrishna'
'Foro, Sabine'
'Glidewell, Christopher'

_publ_section_title
;
 Reduced 3,4'-bipyrazoles carrying thiophene and thiazole substituents:
 structures of two intermediates and two products
;
_journal_coeditor_code DX2035
_journal_issue 4
_journal_name_full 'Acta Crystallographica Section E'
_journal_page_first 335
_journal_page_last 340
_journal_paper_doi 10.1107/S2056989021002310
_journal_volume 77
_journal_year 2021
_chemical_formula_iupac 'C25 H23 N5 O S2'
_chemical_formula_moiety 'C25 H23 N5 O S2'
_chemical_formula_sum 'C25 H23 N5 O S2'
_chemical_formula_weight 473.60
_chemical_name_systematic
3'-Methyl-5'-(2-methylphenoxy)-1'-phenyl-5-(thiophen-2-yl)-3,4-dihydro-1'<i>H</i>,2<i>H</i>-3,4'-bipyrazole-2-carbothioamide
_space_group_crystal_system triclinic
_space_group_IT_number 2
_space_group_name_Hall '-P 1'
_space_group_name_H-M_alt 'P -1'
_atom_sites_solution_hydrogens mixed
_atom_sites_solution_primary difmap
_audit_creation_method SHELXL-2014
_cell_angle_alpha 90.588(7)
_cell_angle_beta 106.162(8)
_cell_angle_gamma 101.441(7)
_cell_formula_units_Z 2
_cell_length_a 8.6269(7)
_cell_length_b 9.8418(9)
_cell_length_c 14.9000(10)
_cell_measurement_reflns_used 5098
_cell_measurement_temperature 296(2)
_cell_measurement_theta_max 27.941
_cell_measurement_theta_min 2.854
_cell_volume 1188.05(18)
_computing_cell_refinement
;
CrysAlis RED (Oxford Diffraction, 2009)
;
_computing_data_collection
;
CrysAlis CCD (Oxford Diffraction, 2009)
;
_computing_data_reduction
;
CrysAlis RED (Oxford Diffraction, 2009)
;
_computing_molecular_graphics
;
PLATON (Spek, 2020)
;
_computing_publication_material
;
SHELXL-2014 (Sheldrick, 2015b) and PLATON (Spek, 2020)
;
_computing_structure_refinement
;
SHELXL-2014 (Sheldrick, 2015b)
;
_computing_structure_solution
;
SHELXT (Sheldrick, 2015a)
;
_diffrn_ambient_temperature 296(2)
_diffrn_measured_fraction_theta_full 0.997
_diffrn_measured_fraction_theta_max 0.989
_diffrn_measurement_device_type
;
Oxford Diffraction Xcalibur
with Sapphire CCD detector
;
_diffrn_measurement_method '\w scans'
_diffrn_radiation_monochromator graphite
_diffrn_radiation_type MoK\a
_diffrn_radiation_wavelength 0.71073
_diffrn_reflns_av_R_equivalents 0.0299
_diffrn_reflns_av_unetI/netI 0.0849
_diffrn_reflns_limit_h_max 9
_diffrn_reflns_limit_h_min -10
_diffrn_reflns_limit_k_max 12
_diffrn_reflns_limit_k_min -10
_diffrn_reflns_limit_l_max 18
_diffrn_reflns_limit_l_min -16
_diffrn_reflns_number 8241
_diffrn_reflns_theta_full 25.242
_diffrn_reflns_theta_max 26.550
_diffrn_reflns_theta_min 2.854
_diffrn_source 'Enhance (Mo) X-ray Source'
_diffrn_standards_decay_% 0
_diffrn_standards_interval_count 0
_diffrn_standards_interval_time 0
_diffrn_standards_number 0
_exptl_absorpt_coefficient_mu 0.252
_exptl_absorpt_correction_T_max 0.990
_exptl_absorpt_correction_T_min 0.949
_exptl_absorpt_correction_type multi-scan
_exptl_absorpt_process_details
;
(CrysAlis RED; Oxford Diffraction, 2009)
;
_exptl_crystal_colour yellow
_exptl_crystal_density_diffrn 1.324
_exptl_crystal_description needle
_exptl_crystal_F_000 496
_exptl_crystal_size_max 0.360
_exptl_crystal_size_mid 0.120
_exptl_crystal_size_min 0.040
_refine_diff_density_max 0.184
_refine_diff_density_min -0.182
_refine_ls_extinction_method none
_refine_ls_goodness_of_fit_ref 1.034
_refine_ls_hydrogen_treatment mixed
_refine_ls_matrix_type full
_refine_ls_number_parameters 319
_refine_ls_number_reflns 4898
_refine_ls_number_restraints 10
_refine_ls_restrained_S_all 1.033
_refine_ls_R_factor_all 0.1333
_refine_ls_R_factor_gt 0.0561
_refine_ls_shift/su_max 0.000
_refine_ls_shift/su_mean 0.000
_refine_ls_structure_factor_coef Fsqd
_refine_ls_weighting_details 'w=1/[\s^2^(Fo^2^)+(0.0380P)^2^+0.0763P] where P=(Fo^2^+2Fc^2^)/3'
_refine_ls_weighting_scheme calc
_refine_ls_wR_factor_gt 0.0953
_refine_ls_wR_factor_ref 0.1119
_reflns_number_gt 2524
_reflns_number_total 4898
_reflns_threshold_expression 'I > 2\s(I)'
_cod_data_source_file dx2035sup1.cif
_cod_data_source_block Ia
_cod_original_cell_volume 1188.05(17)
_cod_database_code 2243768
_shelx_space_group_comment
;
The symmetry employed for this shelxl refinement is uniquely defined
by the following loop, which should always be used as a source of
symmetry information in preference to the above space-group names.
They are only intended as comments.
;
_shelx_estimated_absorpt_t_min 0.915
_shelx_estimated_absorpt_t_max 0.990
_shelxl_version_number 2.014

loop_
_space_group_symop_operation_xyz
'x, y, z'
'-x, -y, -z'

loop_
_atom_site_type_symbol
_atom_site_label
_atom_site_fract_x
_atom_site_fract_y
_atom_site_fract_z
_atom_site_U_iso_or_equiv
_atom_site_adp_type
_atom_site_calc_flag
_atom_site_occupancy
_atom_site_disorder_assembly
_atom_site_disorder_group
N N1 -0.0795(2) 0.6663(2) 0.30851(14) 0.0406(6) Uani d 1 . .
N N2 -0.2192(2) 0.6179(2) 0.23518(15) 0.0451(6) Uani d 1 . .
C C3 -0.1670(3) 0.6245(3) 0.15926(18) 0.0421(7) Uani d 1 . .
C C4 0.0047(3) 0.6737(3) 0.18050(17) 0.0384(7) Uani d 1 . .
C C5 0.0541(3) 0.6994(3) 0.27513(17) 0.0384(7) Uani d 1 . .
C C11 -0.0885(3) 0.6605(3) 0.40219(18) 0.0445(7) Uani d 1 . .
C C12 0.0024(3) 0.7654(4) 0.4690(2) 0.0625(9) Uani d 1 . .
H H12 0.0687 0.8426 0.4532 0.075 Uiso calc 1 . .
C C13 -0.0067(4) 0.7541(5) 0.5603(2) 0.0816(12) Uani d 1 . .
H H13 0.0563 0.8232 0.6063 0.098 Uiso calc 1 . .
C C14 -0.1073(5) 0.6421(5) 0.5835(2) 0.0838(12) Uani d 1 . .
H H14 -0.1123 0.6354 0.6448 0.101 Uiso calc 1 . .
C C15 -0.2004(4) 0.5399(4) 0.5157(3) 0.0757(11) Uani d 1 . .
H H15 -0.2704 0.4648 0.5310 0.091 Uiso calc 1 . .
C C16 -0.1904(3) 0.5484(3) 0.4250(2) 0.0565(8) Uani d 1 . .
H H16 -0.2524 0.4784 0.3793 0.068 Uiso calc 1 . .
C C31 -0.2869(3) 0.5831(3) 0.06491(18) 0.0615(9) Uani d 1 . .
H H31A -0.2770 0.6581 0.0249 0.092 Uiso calc 1 . .
H H31B -0.3970 0.5616 0.0707 0.092 Uiso calc 1 . .
H H31C -0.2637 0.5027 0.0384 0.092 Uiso calc 1 . .
N N41 0.4015(2) 0.7247(3) 0.16104(14) 0.0415(6) Uani d 1 . .
N N42 0.2565(2) 0.6253(2) 0.14876(14) 0.0393(6) Uani d 1 . .
C C43 0.1056(3) 0.6826(3) 0.11269(17) 0.0412(7) Uani d 1 . .
H H43 0.0379 0.6306 0.0538 0.049 Uiso calc 1 . .
C C44 0.1805(3) 0.8295(3) 0.09133(18) 0.0496(8) Uani d 1 . .
H H44A 0.1515 0.8403 0.0244 0.060 Uiso calc 1 . .
H H44B 0.1441 0.8997 0.1218 0.060 Uiso calc 1 . .
C C45 0.3626(3) 0.8383(3) 0.13106(18) 0.0418(7) Uani d 1 . .
S S421 0.09307(9) 0.36681(8) 0.14413(5) 0.0559(3) Uani d 1 . .
C C422 0.2638(3) 0.4938(3) 0.16724(17) 0.0408(7) Uani d 1 . .
N N423 0.4148(3) 0.4679(3) 0.20351(18) 0.0538(7) Uani d 1 . .
H H42A 0.506(3) 0.539(3) 0.2180(18) 0.065 Uiso d 1 . .
H H42B 0.426(3) 0.380(3) 0.2139(19) 0.065 Uiso d 1 . .
S S451 0.69257(13) 0.96287(15) 0.18083(12) 0.0769(5) Uani d 0.866(3) A 1
C C452 0.4879(3) 0.9623(3) 0.13580(19) 0.0515(8) Uani d 0.866(3) A 1
C C453 0.4652(18) 1.0876(10) 0.1098(14) 0.0769(15) Uani d 0.866(3) A 1
H H453 0.3615 1.1067 0.0830 0.092 Uiso calc 0.866(3) A 1
C C454 0.6146(9) 1.1897(8) 0.1270(14) 0.104(2) Uani d 0.866(3) A 1
H H454 0.6204 1.2821 0.1127 0.125 Uiso calc 0.866(3) A 1
C C455 0.7456(8) 1.1343(6) 0.1666(8) 0.099(2) Uani d 0.866(3) A 1
H H455 0.8539 1.1848 0.1844 0.119 Uiso calc 0.866(3) A 1
S S551 0.456(3) 1.1213(19) 0.104(3) 0.0769(15) Uani d 0.134(3) A 2
C C552 0.4879(3) 0.9623(3) 0.13580(19) 0.0515(8) Uani d 0.134(3) A 2
C C553 0.6476(19) 0.960(4) 0.159(4) 0.0769(5) Uani d 0.134(3) A 2
H H553 0.6877 0.8792 0.1740 0.092 Uiso calc 0.134(3) A 2
C C554 0.751(3) 1.092(4) 0.158(6) 0.099(2) Uani d 0.134(3) A 2
H H554 0.8660 1.1083 0.1735 0.119 Uiso calc 0.134(3) A 2
C C555 0.661(4) 1.189(4) 0.133(10) 0.104(2) Uani d 0.134(3) A 2
H H555 0.7062 1.2828 0.1317 0.125 Uiso calc 0.134(3) A 2
O O51 0.20838(18) 0.73742(19) 0.33641(11) 0.0434(5) Uani d 1 . .
C C51 0.2920(3) 0.8764(3) 0.34104(17) 0.0432(7) Uani d 1 . .
C C52 0.4615(3) 0.8993(4) 0.37778(18) 0.0535(8) Uani d 1 . .
C C53 0.5473(5) 1.0365(5) 0.3857(2) 0.0833(13) Uani d 1 . .
H H53 0.6615 1.0564 0.4102 0.100 Uiso calc 1 . .
C C54 0.4682(7) 1.1423(5) 0.3583(3) 0.1011(15) Uani d 1 . .
H H54 0.5291 1.2330 0.3649 0.121 Uiso calc 1 . .
C C55 0.3006(6) 1.1174(4) 0.3213(3) 0.0882(12) Uani d 1 . .
H H55 0.2478 1.1901 0.3018 0.106 Uiso calc 1 . .
C C56 0.2104(4) 0.9822(4) 0.3131(2) 0.0626(9) Uani d 1 . .
H H56 0.0961 0.9634 0.2889 0.075 Uiso calc 1 . .
C C57 0.5475(4) 0.7841(4) 0.4051(2) 0.0804(11) Uani d 1 . .
H H57A 0.6602 0.8211 0.4398 0.121 Uiso calc 1 . .
H H57B 0.5441 0.7310 0.3500 0.121 Uiso calc 1 . .
H H57C 0.4940 0.7253 0.4435 0.121 Uiso calc 1 . .

loop_
_atom_site_aniso_label
_atom_site_aniso_U_11
_atom_site_aniso_U_22
_atom_site_aniso_U_33
_atom_site_aniso_U_12
_atom_site_aniso_U_13
_atom_site_aniso_U_23
N1 0.0280(12) 0.0587(17) 0.0333(13) 0.0070(10) 0.0073(10) 0.0036(11)
N2 0.0269(12) 0.0642(18) 0.0403(13) 0.0050(11) 0.0063(11) 0.0041(11)
C3 0.0276(14) 0.057(2) 0.0382(16) 0.0036(12) 0.0073(12) 0.0040(13)
C4 0.0265(14) 0.0520(19) 0.0335(16) 0.0026(12) 0.0072(12) 0.0031(13)
C5 0.0237(14) 0.0491(19) 0.0400(16) 0.0047(12) 0.0073(12) 0.0048(13)
C11 0.0319(15) 0.070(2) 0.0363(17) 0.0195(14) 0.0112(13) 0.0073(15)
C12 0.0516(19) 0.089(3) 0.049(2) 0.0129(17) 0.0179(16) -0.0042(18)
C13 0.071(2) 0.129(4) 0.049(2) 0.029(2) 0.0175(19) -0.011(2)
C14 0.085(3) 0.143(4) 0.047(2) 0.059(3) 0.031(2) 0.023(2)
C15 0.073(2) 0.105(3) 0.069(2) 0.037(2) 0.038(2) 0.039(2)
C16 0.0508(18) 0.072(2) 0.053(2) 0.0205(16) 0.0208(15) 0.0169(16)
C31 0.0324(16) 0.095(3) 0.0440(18) -0.0081(15) 0.0050(14) -0.0017(17)
N41 0.0288(12) 0.0448(16) 0.0471(14) -0.0054(11) 0.0141(10) -0.0002(12)
N42 0.0259(12) 0.0429(16) 0.0468(14) -0.0018(10) 0.0132(10) 0.0027(11)
C43 0.0313(15) 0.054(2) 0.0342(15) 0.0018(13) 0.0073(12) 0.0049(13)
C44 0.0437(17) 0.060(2) 0.0465(17) 0.0070(14) 0.0172(14) 0.0109(15)
C45 0.0369(16) 0.049(2) 0.0376(16) -0.0023(14) 0.0154(13) 0.0021(14)
S421 0.0477(5) 0.0563(6) 0.0525(5) -0.0151(4) 0.0143(4) 0.0049(4)
C422 0.0387(17) 0.049(2) 0.0340(16) -0.0004(14) 0.0155(13) 0.0007(13)
N423 0.0410(15) 0.0452(18) 0.0733(18) 0.0051(13) 0.0161(14) 0.0093(15)
S451 0.0458(7) 0.0803(9) 0.0897(12) -0.0215(6) 0.0194(7) 0.0077(7)
C452 0.0507(18) 0.050(2) 0.0530(19) -0.0039(15) 0.0241(15) 0.0042(15)
C453 0.095(3) 0.050(5) 0.095(3) 0.014(4) 0.041(2) 0.022(5)
C454 0.144(6) 0.050(3) 0.120(5) -0.023(4) 0.071(7) 0.013(3)
C455 0.097(3) 0.076(5) 0.106(4) -0.048(3) 0.046(3) -0.013(5)
S551 0.095(3) 0.050(5) 0.095(3) 0.014(4) 0.041(2) 0.022(5)
C552 0.0507(18) 0.050(2) 0.0530(19) -0.0039(15) 0.0241(15) 0.0042(15)
C553 0.0458(7) 0.0803(9) 0.0897(12) -0.0215(6) 0.0194(7) 0.0077(7)
C554 0.097(3) 0.076(5) 0.106(4) -0.048(3) 0.046(3) -0.013(5)
C555 0.144(6) 0.050(3) 0.120(5) -0.023(4) 0.071(7) 0.013(3)
O51 0.0265(10) 0.0521(13) 0.0445(11) 0.0054(8) 0.0009(8) 0.0032(9)
C51 0.0373(16) 0.050(2) 0.0386(16) 0.0002(14) 0.0115(13) -0.0033(14)
C52 0.0380(17) 0.075(3) 0.0406(17) 0.0016(16) 0.0073(14) -0.0046(16)
C53 0.064(2) 0.100(4) 0.065(2) -0.028(2) 0.0160(19) -0.015(2)
C54 0.129(4) 0.073(4) 0.085(3) -0.032(3) 0.043(3) -0.017(3)
C55 0.137(4) 0.054(3) 0.083(3) 0.018(3) 0.048(3) 0.004(2)
C56 0.069(2) 0.057(3) 0.066(2) 0.0164(19) 0.0243(18) 0.0042(18)
C57 0.0410(19) 0.119(4) 0.072(2) 0.018(2) 0.0016(17) 0.001(2)

loop_
_atom_type_symbol
_atom_type_description
_atom_type_scat_dispersion_real
_atom_type_scat_dispersion_imag
_atom_type_scat_source
C C 0.0033 0.0016 'International Tables Vol C Tables 4.2.6.8 and 6.1.1.4'
H H 0.0000 0.0000 'International Tables Vol C Tables 4.2.6.8 and 6.1.1.4'
N N 0.0061 0.0033 'International Tables Vol C Tables 4.2.6.8 and 6.1.1.4'
O O 0.0106 0.0060 'International Tables Vol C Tables 4.2.6.8 and 6.1.1.4'
S S 0.1246 0.1234 'International Tables Vol C Tables 4.2.6.8 and 6.1.1.4'

loop_
_geom_angle_atom_site_label_1
_geom_angle_atom_site_label_2
_geom_angle_atom_site_label_3
_geom_angle_site_symmetry_1
_geom_angle_site_symmetry_3
_geom_angle
_geom_angle_publ_flag
C5 N1 N2 . . 109.56(19) ?
C5 N1 C11 . . 130.2(2) ?
N2 N1 C11 . . 119.8(2) ?
C3 N2 N1 . . 105.00(18) ?
N2 C3 C4 . . 112.4(2) ?
N2 C3 C31 . . 120.2(2) ?
C4 C3 C31 . . 127.4(2) ?
C5 C4 C3 . . 103.8(2) ?
C5 C4 C43 . . 129.7(2) ?
C3 C4 C43 . . 126.3(2) ?
C4 C5 N1 . . 109.2(2) ?
C4 C5 O51 . . 130.8(2) ?
N1 C5 O51 . . 119.7(2) ?
C12 C11 C16 . . 120.5(3) ?
C12 C11 N1 . . 120.6(3) ?
C16 C11 N1 . . 118.8(3) ?
C11 C12 C13 . . 118.8(3) ?
C11 C12 H12 . . 120.6 ?
C13 C12 H12 . . 120.6 ?
C14 C13 C12 . . 120.8(3) ?
C14 C13 H13 . . 119.6 ?
C12 C13 H13 . . 119.6 ?
C15 C14 C13 . . 119.8(3) ?
C15 C14 H14 . . 120.1 ?
C13 C14 H14 . . 120.1 ?
C14 C15 C16 . . 120.1(3) ?
C14 C15 H15 . . 119.9 ?
C16 C15 H15 . . 119.9 ?
C11 C16 C15 . . 119.9(3) ?
C11 C16 H16 . . 120.0 ?
C15 C16 H16 . . 120.0 ?
C3 C31 H31A . . 109.5 ?
C3 C31 H31B . . 109.5 ?
H31A C31 H31B . . 109.5 ?
C3 C31 H31C . . 109.5 ?
H31A C31 H31C . . 109.5 ?
H31B C31 H31C . . 109.5 ?
C45 N41 N42 . . 108.1(2) ?
C422 N42 N41 . . 119.9(2) ?
C422 N42 C43 . . 127.2(2) ?
N41 N42 C43 . . 112.9(2) ?
N42 C43 C4 . . 112.3(2) ?
N42 C43 C44 . . 101.01(19) ?
C4 C43 C44 . . 116.4(2) ?
N42 C43 H43 . . 108.9 ?
C4 C43 H43 . . 108.9 ?
C44 C43 H43 . . 108.9 ?
C45 C44 C43 . . 102.9(2) ?
C45 C44 H44A . . 111.2 ?
C43 C44 H44A . . 111.2 ?
C45 C44 H44B . . 111.2 ?
C43 C44 H44B . . 111.2 ?
H44A C44 H44B . . 109.1 ?
N41 C45 C452 . . 121.1(3) ?
N41 C45 C44 . . 114.4(2) ?
C452 C45 C44 . . 124.5(3) ?
N42 C422 N423 . . 116.4(2) ?
N42 C422 S421 . . 121.8(2) ?
N423 C422 S421 . . 121.7(2) ?
C422 N423 H42A . . 120.3(18) ?
C422 N423 H42B . . 119.2(18) ?
H42A N423 H42B . . 121(3) ?
C455 S451 C452 . . 91.8(3) ?
C453 C452 C45 . . 127.5(7) ?
C453 C452 S451 . . 111.0(6) ?
C45 C452 S451 . . 121.5(3) ?
C452 C453 C454 . . 113.8(8) ?
C452 C453 H453 . . 123.1 ?
C454 C453 H453 . . 123.1 ?
C455 C454 C453 . . 110.7(6) ?
C455 C454 H454 . . 124.7 ?
C453 C454 H454 . . 124.7 ?
C454 C455 S451 . . 112.7(5) ?
C454 C455 H455 . . 123.6 ?
S451 C455 H455 . . 123.6 ?
C554 C553 H553 . . 123.2 ?
C555 C554 C553 . . 110.8(13) ?
C555 C554 H554 . . 124.6 ?
C553 C554 H554 . . 124.6 ?
C554 C555 S551 . . 112.2(12) ?
C554 C555 H555 . . 123.9 ?
S551 C555 H555 . . 123.9 ?
C5 O51 C51 . . 117.9(2) ?
C56 C51 C52 . . 122.6(3) ?
C56 C51 O51 . . 122.3(2) ?
C52 C51 O51 . . 115.1(3) ?
C51 C52 C53 . . 116.4(3) ?
C51 C52 C57 . . 121.8(3) ?
C53 C52 C57 . . 121.7(3) ?
C54 C53 C52 . . 121.7(4) ?
C54 C53 H53 . . 119.2 ?
C52 C53 H53 . . 119.2 ?
C53 C54 C55 . . 121.0(4) ?
C53 C54 H54 . . 119.5 ?
C55 C54 H54 . . 119.5 ?
C54 C55 C56 . . 119.2(4) ?
C54 C55 H55 . . 120.4 ?
C56 C55 H55 . . 120.4 ?
C51 C56 C55 . . 119.2(3) ?
C51 C56 H56 . . 120.4 ?
C55 C56 H56 . . 120.4 ?
C52 C57 H57A . . 109.5 ?
C52 C57 H57B . . 109.5 ?
H57A C57 H57B . . 109.5 ?
C52 C57 H57C . . 109.5 ?
H57A C57 H57C . . 109.5 ?
H57B C57 H57C . . 109.5 ?

loop_
_geom_bond_atom_site_label_1
_geom_bond_atom_site_label_2
_geom_bond_site_symmetry_2
_geom_bond_distance
_geom_bond_publ_flag
N1 C5 . 1.362(3) ?
N1 N2 . 1.379(2) ?
N1 C11 . 1.421(3) ?
N2 C3 . 1.326(3) ?
C3 C4 . 1.407(3) ?
C3 C31 . 1.491(3) ?
C4 C5 . 1.360(3) ?
C4 C43 . 1.499(3) ?
C5 O51 . 1.366(3) ?
C11 C12 . 1.376(4) ?
C11 C16 . 1.376(4) ?
C12 C13 . 1.389(4) ?
C12 H12 . 0.9300 ?
C13 C14 . 1.372(5) ?
C13 H13 . 0.9300 ?
C14 C15 . 1.372(5) ?
C14 H14 . 0.9300 ?
C15 C16 . 1.382(4) ?
C15 H15 . 0.9300 ?
C16 H16 . 0.9300 ?
C31 H31A . 0.9600 ?
C31 H31B . 0.9600 ?
C31 H31C . 0.9600 ?
N41 C45 . 1.280(3) ?
N41 N42 . 1.392(3) ?
N42 C422 . 1.336(3) ?
N42 C43 . 1.487(3) ?
C43 C44 . 1.537(3) ?
C43 H43 . 0.9800 ?
C44 C45 . 1.501(3) ?
C44 H44A . 0.9700 ?
C44 H44B . 0.9700 ?
C45 C452 . 1.447(4) ?
S421 C422 . 1.682(3) ?
C422 N423 . 1.341(3) ?
N423 H42A . 0.91(3) ?
N423 H42B . 0.90(3) ?
S451 C455 . 1.690(6) ?
S451 C452 . 1.704(3) ?
C452 C453 . 1.331(8) ?
C453 C454 . 1.426(13) ?
C453 H453 . 0.9300 ?
C454 C455 . 1.343(7) ?
C454 H454 . 0.9300 ?
C455 H455 . 0.9300 ?
S551 C555 . 1.690(12) ?
C553 C554 . 1.428(16) ?
C553 H553 . 0.9300 ?
C554 C555 . 1.344(12) ?
C554 H554 . 0.9300 ?
C555 H555 . 0.9300 ?
O51 C51 . 1.406(3) ?
C51 C56 . 1.374(4) ?
C51 C52 . 1.382(4) ?
C52 C53 . 1.392(5) ?
C52 C57 . 1.475(4) ?
C53 C54 . 1.361(5) ?
C53 H53 . 0.9300 ?
C54 C55 . 1.366(5) ?
C54 H54 . 0.9300 ?
C55 C56 . 1.387(4) ?
C55 H55 . 0.9300 ?
C56 H56 . 0.9300 ?
C57 H57A . 0.9600 ?
C57 H57B . 0.9600 ?
C57 H57C . 0.9600 ?

loop_
_geom_hbond_atom_site_label_D
_geom_hbond_atom_site_label_H
_geom_hbond_atom_site_label_A
_geom_hbond_site_symmetry_A
_geom_hbond_distance_DH
_geom_hbond_distance_HA
_geom_hbond_distance_DA
_geom_hbond_angle_DHA
_geom_hbond_publ_flag
N423 H42A N2 1_655 0.92(3) 2.28(3) 3.111(3) 150(2) no
N423 H42A N41 . 0.92(3) 2.27(3) 2.628(4) 103(2) no

loop_
_geom_torsion_atom_site_label_1
_geom_torsion_atom_site_label_2
_geom_torsion_atom_site_label_3
_geom_torsion_atom_site_label_4
_geom_torsion_site_symmetry_1
_geom_torsion_site_symmetry_2
_geom_torsion_site_symmetry_3
_geom_torsion_site_symmetry_4
_geom_torsion
_geom_torsion_publ_flag
C5 N1 N2 C3 . . . . -0.7(3) ?
C11 N1 N2 C3 . . . . -173.9(2) ?
N1 N2 C3 C4 . . . . 1.1(3) ?
N1 N2 C3 C31 . . . . -178.5(2) ?
N2 C3 C4 C5 . . . . -1.1(3) ?
C31 C3 C4 C5 . . . . 178.5(3) ?
N2 C3 C4 C43 . . . . 174.5(3) ?
C31 C3 C4 C43 . . . . -5.8(5) ?
C3 C4 C5 N1 . . . . 0.6(3) ?
C43 C4 C5 N1 . . . . -174.8(3) ?
C3 C4 C5 O51 . . . . 173.7(3) ?
C43 C4 C5 O51 . . . . -1.7(5) ?
N2 N1 C5 C4 . . . . 0.0(3) ?
C11 N1 C5 C4 . . . . 172.3(3) ?
N2 N1 C5 O51 . . . . -174.0(2) ?
C11 N1 C5 O51 . . . . -1.7(4) ?
C5 N1 C11 C12 . . . . 45.3(4) ?
N2 N1 C11 C12 . . . . -143.1(3) ?
C5 N1 C11 C16 . . . . -135.0(3) ?
N2 N1 C11 C16 . . . . 36.6(4) ?
C16 C11 C12 C13 . . . . 2.0(5) ?
N1 C11 C12 C13 . . . . -178.3(3) ?
C11 C12 C13 C14 . . . . -1.6(5) ?
C12 C13 C14 C15 . . . . -0.1(6) ?
C13 C14 C15 C16 . . . . 1.3(5) ?
C12 C11 C16 C15 . . . . -0.8(4) ?
N1 C11 C16 C15 . . . . 179.5(3) ?
C14 C15 C16 C11 . . . . -0.9(5) ?
C45 N41 N42 C422 . . . . 174.3(2) ?
C45 N41 N42 C43 . . . . -4.4(3) ?
C422 N42 C43 C4 . . . . 64.4(3) ?
N41 N42 C43 C4 . . . . -117.0(2) ?
C422 N42 C43 C44 . . . . -170.8(2) ?
N41 N42 C43 C44 . . . . 7.7(3) ?
C5 C4 C43 N42 . . . . 41.7(4) ?
C3 C4 C43 N42 . . . . -132.8(3) ?
C5 C4 C43 C44 . . . . -74.0(4) ?
C3 C4 C43 C44 . . . . 111.5(3) ?
N42 C43 C44 C45 . . . . -7.5(2) ?
C4 C43 C44 C45 . . . . 114.3(2) ?
N42 N41 C45 C452 . . . . 179.1(2) ?
N42 N41 C45 C44 . . . . -1.3(3) ?
C43 C44 C45 N41 . . . . 6.1(3) ?
C43 C44 C45 C452 . . . . -174.4(2) ?
N41 N42 C422 N423 . . . . 4.6(3) ?
C43 N42 C422 N423 . . . . -177.0(2) ?
N41 N42 C422 S421 . . . . -174.18(16) ?
C43 N42 C422 S421 . . . . 4.2(3) ?
N41 C45 C452 C453 . . . . -178.0(11) ?
C44 C45 C452 C453 . . . . 2.5(12) ?
N41 C45 C452 S451 . . . . 0.3(4) ?
C44 C45 C452 S451 . . . . -179.2(2) ?
C455 S451 C452 C453 . . . . 1.4(10) ?
C455 S451 C452 C45 . . . . -177.2(4) ?
C45 C452 C453 C454 . . . . 177.6(11) ?
S451 C452 C453 C454 . . . . -0.9(18) ?
C452 C453 C454 C455 . . . . 0(2) ?
C453 C454 C455 S451 . . . . 1.4(18) ?
C452 S451 C455 C454 . . . . -1.6(11) ?
C553 C554 C555 S551 . . . . -4(13) ?
C4 C5 O51 C51 . . . . 76.6(4) ?
N1 C5 O51 C51 . . . . -110.9(3) ?
C5 O51 C51 C56 . . . . 22.5(3) ?
C5 O51 C51 C52 . . . . -158.9(2) ?
C56 C51 C52 C53 . . . . 0.2(4) ?
O51 C51 C52 C53 . . . . -178.3(2) ?
C56 C51 C52 C57 . . . . -178.4(3) ?
O51 C51 C52 C57 . . . . 3.1(4) ?
C51 C52 C53 C54 . . . . -0.2(5) ?
C57 C52 C53 C54 . . . . 178.4(3) ?
C52 C53 C54 C55 . . . . -0.5(6) ?
C53 C54 C55 C56 . . . . 1.1(6) ?
C52 C51 C56 C55 . . . . 0.4(4) ?
O51 C51 C56 C55 . . . . 178.8(2) ?
C54 C55 C56 C51 . . . . -1.0(5) ?

_cod_database_fobs_code 2243768
